data_2017842
loop_
_publ_author_name
'Kellett, Andrew'
'Rosair, Georgina'
'Devereux, Michael'
'McNamara, Mary'
'McCann, Malachy'

_publ_section_title
;
 Hexakis(prop-2-enamide)copper(II) bis(perchlorate) and
 hexakis(prop-2-enamide)manganese(II) bis(perchlorate)
;
_journal_coeditor_code GT3024
_journal_issue 11
_journal_name_full 'Acta Crystallographica Section C'
_journal_page_first m358
_journal_page_last m362
_journal_paper_doi 10.1107/S0108270110038813
_journal_volume 66
_journal_year 2010
_chemical_formula_iupac '[Mn (C3 H5 N1 O1)6] (Cl O4)2'
_chemical_formula_moiety 'C18 H30 Mn N6 O6 2+, 2(Cl O4 -)'
_chemical_formula_sum 'C18 H30 Cl2 Mn N6 O14'
_chemical_formula_weight 680.32
_chemical_name_systematic
;
Hexakis(prop-2-enamide)manganese(II) bis(perchlorate)
;
_space_group_IT_number 14
_symmetry_cell_setting monoclinic
_symmetry_space_group_name_Hall '-P 2ybc'
_symmetry_space_group_name_H-M 'P 1 21/c 1'
_atom_sites_solution_hydrogens geom
_atom_sites_solution_primary direct
_atom_sites_solution_secondary difmap
_audit_creation_method SHELXL97
_cell_angle_alpha 90.00
_cell_angle_beta 111.642(3)
_cell_angle_gamma 90.00
_cell_formula_units_Z 2
_cell_length_a 9.2804(6)
_cell_length_b 15.9533(10)
_cell_length_c 10.6876(7)
_cell_measurement_reflns_used 9895
_cell_measurement_temperature 100(2)
_cell_measurement_theta_max 31.38
_cell_measurement_theta_min 2.42
_cell_volume 1470.79(17)
_computing_cell_refinement 'SAINT (Bruker, 2008)'
_computing_data_collection 'APEX2 (Bruker, 2008)'
_computing_data_reduction 'SAINT (Bruker, 2008)'
_computing_molecular_graphics 'SHELXTL (Sheldrick, 2008)'
_computing_publication_material 'SHELXTL (Sheldrick, 2008)'
_computing_structure_refinement 'SHELXL97 (Sheldrick, 2008)'
_computing_structure_solution 'SHELXS97 (Sheldrick, 2008)'
_diffrn_ambient_temperature 100(2)
_diffrn_measured_fraction_theta_full 1.000
_diffrn_measured_fraction_theta_max 0.998
_diffrn_measurement_device_type 'Bruker APEXII CCD area-detector'
_diffrn_measurement_method '\f and \w scans'
_diffrn_radiation_monochromator graphite
_diffrn_radiation_source 'fine-focus sealed tube'
_diffrn_radiation_type MoK\a
_diffrn_radiation_wavelength 0.71073
_diffrn_reflns_av_R_equivalents 0.0417
_diffrn_reflns_av_sigmaI/netI 0.0276
_diffrn_reflns_limit_h_max 13
_diffrn_reflns_limit_h_min -13
_diffrn_reflns_limit_k_max 23
_diffrn_reflns_limit_k_min -23
_diffrn_reflns_limit_l_max 15
_diffrn_reflns_limit_l_min -15
_diffrn_reflns_number 43193
_diffrn_reflns_theta_full 25.00
_diffrn_reflns_theta_max 31.92
_diffrn_reflns_theta_min 2.36
_exptl_absorpt_coefficient_mu 0.704
_exptl_absorpt_correction_T_max 0.7565
_exptl_absorpt_correction_T_min 0.6616
_exptl_absorpt_correction_type multi-scan
_exptl_absorpt_process_details '(SADABS; Bruker, 2008)'
_exptl_crystal_colour colourless
_exptl_crystal_density_diffrn 1.536
_exptl_crystal_density_method 'not measured'
_exptl_crystal_description block
_exptl_crystal_F_000 702
_exptl_crystal_size_max 0.64
_exptl_crystal_size_mid 0.58
_exptl_crystal_size_min 0.42
_refine_diff_density_max 0.519
_refine_diff_density_min -0.521
_refine_ls_extinction_method none
_refine_ls_goodness_of_fit_ref 1.076
_refine_ls_hydrogen_treatment constr
_refine_ls_matrix_type full
_refine_ls_number_parameters 187
_refine_ls_number_reflns 5063
_refine_ls_number_restraints 0
_refine_ls_restrained_S_all 1.076
_refine_ls_R_factor_all 0.0481
_refine_ls_R_factor_gt 0.0342
_refine_ls_shift/su_max 0.001
_refine_ls_shift/su_mean 0.000
_refine_ls_structure_factor_coef Fsqd
_refine_ls_weighting_details 'calc w = 1/[\s^2^(Fo^2^)+(0.0455P)^2^+0.2932P] where P=(Fo^2^+2Fc^2^)/3'
_refine_ls_weighting_scheme calc
_refine_ls_wR_factor_gt 0.0842
_refine_ls_wR_factor_ref 0.0896
_reflns_number_gt 4083
_reflns_number_total 5063
_reflns_threshold_expression I>2\s(I)
_cod_data_source_file gt3024.cif
_cod_data_source_block II
_cod_original_cell_volume 1470.79(16)
_cod_original_sg_symbol_H-M P21/c
_cod_database_code 2017842
_cod_database_fobs_code 2017842

loop_
_symmetry_equiv_pos_as_xyz
'x, y, z'
'-x, y+1/2, -z+1/2'
'-x, -y, -z'
'x, -y-1/2, z-1/2'

loop_
_atom_site_type_symbol
_atom_site_label
_atom_site_fract_x
_atom_site_fract_y
_atom_site_fract_z
_atom_site_U_iso_or_equiv
_atom_site_adp_type
_atom_site_calc_flag
_atom_site_refinement_flags
_atom_site_occupancy
_atom_site_disorder_assembly
_atom_site_disorder_group
O O1S 0.43853(12) 0.24537(7) 0.49636(10) 0.0312(2) Uani d . 1 . .
Mn Mn1 0.0000 0.0000 1.0000 0.01459(7) Uani d S 1 . .
O O1 -0.06157(10) 0.09332(6) 1.12036(9) 0.01835(18) Uani d . 1 . .
O O2 0.24984(10) 0.01682(6) 1.11141(9) 0.02028(19) Uani d . 1 . .
O O3 0.00353(11) 0.09964(6) 0.86770(9) 0.02174(19) Uani d . 1 . .
N N1 -0.27987(13) 0.15609(7) 0.97851(11) 0.0227(2) Uani d . 1 . .
H H1A -0.2835 0.1231 0.9114 0.034 Uiso calc R 1 . .
H H1B -0.3514 0.1947 0.9665 0.034 Uiso calc R 1 . .
N N2 0.26722(13) 0.13792(8) 1.22531(13) 0.0270(3) Uani d . 1 . .
H H2A 0.1664 0.1395 1.2053 0.040 Uiso calc R 1 . .
H H2B 0.3266 0.1780 1.2744 0.040 Uiso calc R 1 . .
N N3 0.18662(13) 0.15153(8) 0.79767(12) 0.0244(2) Uani d . 1 . .
H H3A 0.2376 0.1736 0.8772 0.037 Uiso calc R 1 . .
H H3B 0.2218 0.1575 0.7322 0.037 Uiso calc R 1 . .
C C10 -0.16687(13) 0.14752(8) 1.09754(12) 0.0170(2) Uani d . 1 . .
C C11 -0.16807(15) 0.20521(9) 1.20582(14) 0.0226(3) Uani d . 1 . .
H H11 -0.2397 0.2504 1.1846 0.027 Uiso calc R 1 . .
C C12 -0.07136(16) 0.19492(9) 1.33133(14) 0.0260(3) Uani d . 1 . .
H H12A 0.0007 0.1499 1.3536 0.031 Uiso calc R 1 . .
H H12B -0.0738 0.2325 1.3994 0.031 Uiso calc R 1 . .
C C20 0.32968(14) 0.07527(8) 1.18153(12) 0.0182(2) Uani d . 1 . .
C C21 0.50067(14) 0.07737(9) 1.22113(14) 0.0237(3) Uani d . 1 . .
H H21 0.5571 0.1226 1.2748 0.028 Uiso calc R 1 . .
C C22 0.57686(16) 0.01872(9) 1.18446(16) 0.0274(3) Uani d . 1 . .
H H22A 0.5223 -0.0270 1.1308 0.033 Uiso calc R 1 . .
H H22B 0.6864 0.0221 1.2117 0.033 Uiso calc R 1 . .
C C30 0.05653(15) 0.10918(8) 0.77646(13) 0.0194(2) Uani d . 1 . .
C C31 -0.02246(17) 0.07554(9) 0.63896(14) 0.0258(3) Uani d . 1 . .
H H31 0.0279 0.0790 0.5762 0.031 Uiso calc R 1 . .
C C32 -0.16160(18) 0.04076(10) 0.60134(15) 0.0307(3) Uani d . 1 . .
H H32A -0.2131 0.0370 0.6632 0.037 Uiso calc R 1 . .
H H32B -0.2099 0.0196 0.5125 0.037 Uiso calc R 1 . .
Cl Cl1S 0.42725(3) 0.17867(2) 0.58438(3) 0.02065(8) Uani d . 1 . .
O O2S 0.48644(13) 0.20707(8) 0.72143(10) 0.0356(3) Uani d . 1 . .
O O3S 0.26695(12) 0.15732(9) 0.54845(11) 0.0396(3) Uani d . 1 . .
O O4S 0.5118(2) 0.10871(10) 0.56775(18) 0.0666(5) Uani d . 1 . .

loop_
_atom_site_aniso_label
_atom_site_aniso_U_11
_atom_site_aniso_U_22
_atom_site_aniso_U_33
_atom_site_aniso_U_12
_atom_site_aniso_U_13
_atom_site_aniso_U_23
O1S 0.0268(5) 0.0381(6) 0.0249(5) -0.0100(4) 0.0052(4) 0.0100(4)
Mn1 0.01184(12) 0.01729(13) 0.01538(12) -0.00017(9) 0.00587(9) -0.00068(9)
O1 0.0149(4) 0.0218(4) 0.0191(4) 0.0030(3) 0.0070(3) -0.0011(3)
O2 0.0140(4) 0.0234(5) 0.0227(4) -0.0017(3) 0.0058(3) -0.0039(4)
O3 0.0255(5) 0.0207(5) 0.0238(4) 0.0013(4) 0.0147(4) 0.0032(4)
N1 0.0186(5) 0.0223(6) 0.0240(5) 0.0041(4) 0.0041(4) 0.0005(4)
N2 0.0164(5) 0.0291(6) 0.0352(6) -0.0038(4) 0.0093(5) -0.0136(5)
N3 0.0223(5) 0.0288(6) 0.0252(6) -0.0018(5) 0.0124(5) 0.0000(5)
C10 0.0136(5) 0.0179(6) 0.0214(6) -0.0011(4) 0.0085(4) 0.0011(4)
C11 0.0182(6) 0.0197(6) 0.0312(7) 0.0021(5) 0.0105(5) -0.0045(5)
C12 0.0258(6) 0.0276(7) 0.0265(7) -0.0002(5) 0.0121(5) -0.0072(5)
C20 0.0146(5) 0.0212(6) 0.0186(5) -0.0014(4) 0.0057(4) 0.0002(4)
C21 0.0140(5) 0.0244(7) 0.0307(7) -0.0033(5) 0.0057(5) -0.0013(5)
C22 0.0165(6) 0.0256(7) 0.0407(8) -0.0008(5) 0.0113(6) 0.0023(6)
C30 0.0205(6) 0.0176(6) 0.0223(6) 0.0037(5) 0.0104(5) 0.0039(5)
C31 0.0282(7) 0.0298(7) 0.0221(6) -0.0031(5) 0.0126(5) 0.0001(5)
C32 0.0318(7) 0.0345(8) 0.0247(7) -0.0053(6) 0.0092(6) -0.0007(6)
Cl1S 0.01625(13) 0.02367(16) 0.02388(15) -0.00034(11) 0.00956(11) 0.00255(11)
O2S 0.0325(6) 0.0470(7) 0.0187(5) -0.0121(5) -0.0008(4) 0.0044(4)
O3S 0.0232(5) 0.0687(9) 0.0278(5) -0.0216(5) 0.0104(4) -0.0045(5)
O4S 0.0859(11) 0.0495(9) 0.0910(12) 0.0380(8) 0.0640(10) 0.0210(8)

loop_
_atom_type_symbol
_atom_type_description
_atom_type_scat_dispersion_real
_atom_type_scat_dispersion_imag
_atom_type_scat_source
C C 0.0033 0.0016 'International Tables Vol C Tables 4.2.6.8 and 6.1.1.4'
H H 0.0000 0.0000 'International Tables Vol C Tables 4.2.6.8 and 6.1.1.4'
N N 0.0061 0.0033 'International Tables Vol C Tables 4.2.6.8 and 6.1.1.4'
O O 0.0106 0.0060 'International Tables Vol C Tables 4.2.6.8 and 6.1.1.4'
Mn Mn 0.3368 0.7283 'International Tables Vol C Tables 4.2.6.8 and 6.1.1.4'
Cl Cl 0.1484 0.1585 'International Tables Vol C Tables 4.2.6.8 and 6.1.1.4'

loop_
_geom_angle_atom_site_label_1
_geom_angle_atom_site_label_2
_geom_angle_atom_site_label_3
_geom_angle_site_symmetry_1
_geom_angle_site_symmetry_3
_geom_angle
_geom_angle_publ_flag
O3 Mn1 O3 . 3_557 180.0 ?
O3 Mn1 O1 . 3_557 92.65(4) ?
O3 Mn1 O1 3_557 3_557 87.35(4) ?
O3 Mn1 O1 . . 87.35(4) ?
O3 Mn1 O1 3_557 . 92.65(4) ?
O1 Mn1 O1 3_557 . 180.0 ?
O3 Mn1 O2 . . 89.83(4) ?
O3 Mn1 O2 3_557 . 90.17(4) ?
O1 Mn1 O2 3_557 . 87.09(3) ?
O1 Mn1 O2 . . 92.91(3) ?
O3 Mn1 O2 . 3_557 90.17(4) ?
O3 Mn1 O2 3_557 3_557 89.83(4) ?
O1 Mn1 O2 3_557 3_557 92.91(3) ?
O1 Mn1 O2 . 3_557 87.09(3) ?
O2 Mn1 O2 . 3_557 180.00(3) ?
C10 O1 Mn1 . . 135.15(8) ?
C20 O2 Mn1 . . 133.46(8) ?
C30 O3 Mn1 . . 135.40(9) ?
C10 N1 H1A . . 120.0 ?
C10 N1 H1B . . 120.0 ?
H1A N1 H1B . . 120.0 ?
C20 N2 H2A . . 120.0 ?
C20 N2 H2B . . 120.0 ?
H2A N2 H2B . . 120.0 ?
C30 N3 H3A . . 120.0 ?
C30 N3 H3B . . 120.0 ?
H3A N3 H3B . . 120.0 ?
O1 C10 N1 . . 122.69(12) ?
O1 C10 C11 . . 120.26(11) ?
N1 C10 C11 . . 117.06(11) ?
C12 C11 C10 . . 121.20(12) ?
C12 C11 H11 . . 119.4 ?
C10 C11 H11 . . 119.4 ?
C11 C12 H12A . . 120.0 ?
C11 C12 H12B . . 120.0 ?
H12A C12 H12B . . 120.0 ?
O2 C20 N2 . . 122.24(11) ?
O2 C20 C21 . . 121.43(12) ?
N2 C20 C21 . . 116.32(12) ?
C22 C21 C20 . . 122.29(13) ?
C22 C21 H21 . . 118.9 ?
C20 C21 H21 . . 118.9 ?
C21 C22 H22A . . 120.0 ?
C21 C22 H22B . . 120.0 ?
H22A C22 H22B . . 120.0 ?
O3 C30 N3 . . 121.47(12) ?
O3 C30 C31 . . 122.41(12) ?
N3 C30 C31 . . 116.12(11) ?
C32 C31 C30 . . 121.59(13) ?
C32 C31 H31 . . 119.2 ?
C30 C31 H31 . . 119.2 ?
C31 C32 H32A . . 120.0 ?
C31 C32 H32B . . 120.0 ?
H32A C32 H32B . . 120.0 ?
O4S Cl1S O3S . . 110.37(10) ?
O4S Cl1S O2S . . 110.89(10) ?
O3S Cl1S O2S . . 108.49(7) ?
O4S Cl1S O1S . . 108.79(8) ?
O3S Cl1S O1S . . 108.47(7) ?
O2S Cl1S O1S . . 109.79(7) ?

loop_
_geom_bond_atom_site_label_1
_geom_bond_atom_site_label_2
_geom_bond_site_symmetry_2
_geom_bond_distance
_geom_bond_publ_flag
O1S Cl1S . 1.4494(11) ?
Mn1 O3 . 2.1357(9) ?
Mn1 O3 3_557 2.1357(9) ?
Mn1 O1 3_557 2.1771(9) ?
Mn1 O1 . 2.1771(9) ?
Mn1 O2 . 2.1976(9) ?
Mn1 O2 3_557 2.1976(9) ?
O1 C10 . 1.2595(14) ?
O2 C20 . 1.2532(15) ?
O3 C30 . 1.2529(15) ?
N1 C10 . 1.3239(16) ?
N1 H1A . 0.8800 ?
N1 H1B . 0.8800 ?
N2 C20 . 1.3245(17) ?
N2 H2A . 0.8800 ?
N2 H2B . 0.8800 ?
N3 C30 . 1.3280(17) ?
N3 H3A . 0.8800 ?
N3 H3B . 0.8800 ?
C10 C11 . 1.4819(18) ?
C11 C12 . 1.321(2) ?
C11 H11 . 0.9500 ?
C12 H12A . 0.9500 ?
C12 H12B . 0.9500 ?
C20 C21 . 1.4842(17) ?
C21 C22 . 1.317(2) ?
C21 H21 . 0.9500 ?
C22 H22A . 0.9500 ?
C22 H22B . 0.9500 ?
C30 C31 . 1.4800(19) ?
C31 C32 . 1.324(2) ?
C31 H31 . 0.9500 ?
C32 H32A . 0.9500 ?
C32 H32B . 0.9500 ?
Cl1S O4S . 1.4124(13) ?
Cl1S O3S . 1.4336(11) ?
Cl1S O2S . 1.4350(11) ?

loop_
_geom_hbond_atom_site_label_D
_geom_hbond_atom_site_label_H
_geom_hbond_atom_site_label_A
_geom_hbond_site_symmetry_A
_geom_hbond_distance_DH
_geom_hbond_distance_HA
_geom_hbond_distance_DA
_geom_hbond_angle_DHA
N1 H1A O2 3_557 0.88 2.28 2.9678(15) 135.0
N1 H1B O1S 4_466 0.88 2.30 3.1153(15) 154.8
N2 H2A O1 . 0.88 2.10 2.9241(14) 154.8
N2 H2B O1S 1_556 0.88 2.46 3.2343(16) 147.3
N2 H2B O2S 4_566 0.88 2.55 3.2121(18) 132.7
N3 H3A O1S 4_566 0.88 2.24 3.0030(16) 145.0
N3 H3B O3S . 0.88 2.15 3.0206(16) 168.3

loop_
_geom_torsion_atom_site_label_1
_geom_torsion_atom_site_label_2
_geom_torsion_atom_site_label_3
_geom_torsion_atom_site_label_4
_geom_torsion_site_symmetry_1
_geom_torsion_site_symmetry_2
_geom_torsion_site_symmetry_3
_geom_torsion_site_symmetry_4
_geom_torsion
_geom_torsion_publ_flag
O3 Mn1 O1 C10 . . . . 54.79(12) ?
O3 Mn1 O1 C10 3_557 . . . -125.21(12) ?
O2 Mn1 O1 C10 3_557 . . . -35.51(11) ?
O3 Mn1 O2 C20 . . . . 65.08(12) ?
O3 Mn1 O2 C20 3_557 . . . -114.92(12) ?
O1 Mn1 O2 C20 3_557 . . . 157.74(12) ?
O1 Mn1 O2 C20 . . . . -22.26(12) ?
O1 Mn1 O3 C30 3_557 . . . -16.17(13) ?
O1 Mn1 O3 C30 . . . . 163.83(13) ?
O2 Mn1 O3 C30 . . . . 70.91(13) ?
O2 Mn1 O3 C30 3_557 . . . -109.09(13) ?
Mn1 O1 C10 N1 . . . . 3.33(19) ?
Mn1 O1 C10 C11 . . . . -176.62(9) ?
O1 C10 C11 C12 . . . . -8.2(2) ?
N1 C10 C11 C12 . . . . 171.83(13) ?
Mn1 O2 C20 N2 . . . . 14.2(2) ?
Mn1 O2 C20 C21 . . . . -166.40(9) ?
O2 C20 C21 C22 . . . . 0.4(2) ?
N2 C20 C21 C22 . . . . 179.81(14) ?
Mn1 O3 C30 N3 . . . . -102.43(15) ?
Mn1 O3 C30 C31 . . . . 78.62(17) ?
O3 C30 C31 C32 . . . . 6.9(2) ?
N3 C30 C31 C32 . . . . -172.10(14) ?
